data_4309065
loop_
_publ_author_name
'Tomona Yutaka'
'Shinya Obara'
'Satoshi Ogawa'
'Koichi Nozaki'
'Noriaki Ikeda'
'Takeshi Ohno'
'Youichi Ishii'
'Ken Sakai'
'Masa-aki Haga'

_publ_contact_author_address
;
    Department of Applied Chemistry
    Faculty of Science
    Tokyo University of Science
    Kagurazaka 1-3, Shinjuku-ku
    Tokyo 162-8601, Japan
;
_publ_contact_author_email ksakai@rs.kagu.tus.ac.jp
_publ_contact_author_fax '81 3 3260 4670'
_publ_contact_author_name 'Dr Ken Sakai'
_publ_contact_author_phone '81 3 3260 4670'
_publ_section_title
;
Syntheses and Properties of Emissive Iridium(III) Complexes with Tridentate
Benzimidazole Derivatives
;
_journal_name_full 'Inorganic Chemistry'
_journal_page_first 4737
_journal_page_last 4746
_journal_paper_doi 10.1021/ic048622z
_journal_volume 44
_journal_year 2005
_chemical_formula_iupac 'C48 H43 F18 Ir N13 P3'
_chemical_formula_moiety 'C42 H34 Ir N10 3+, 6(P F6 -), 3(C2 H3 N)'
_chemical_formula_sum 'C48 H43 F18 Ir N13 P3'
_chemical_formula_weight 1429.06
_space_group_IT_number 14
_symmetry_cell_setting monoclinic
_symmetry_space_group_name_Hall '-P 2yn'
_symmetry_space_group_name_H-M 'P 1 21/n 1'
_atom_sites_solution_hydrogens geom
_atom_sites_solution_primary direct
_atom_sites_solution_secondary difmap
_audit_creation_date 2004/06/24
_audit_creation_method 'from SHELXL97 and KenX, based on form.cif supplied from IUCr'
_audit_update_record
;
2003-05-20 Manually Edited
;
_cell_angle_alpha 90.00
_cell_angle_beta 91.368(2)
_cell_angle_gamma 90.00
_cell_formula_units_Z 4
_cell_length_a 15.2218(12)
_cell_length_b 19.3547(16)
_cell_length_c 18.8514(15)
_cell_measurement_reflns_used 6738
_cell_measurement_temperature 296(2)
_cell_measurement_theta_max 27.92
_cell_measurement_theta_min 2.16
_cell_volume 5552.3(8)
_computing_cell_refinement 'SAINT (Bruker, 2001)'
_computing_data_collection 'SMART (Bruker, 2001)'
_computing_data_reduction SAINT
_computing_molecular_graphics 'KENX (Sakai, 2002)'
_computing_publication_material
;
SHELXL97, TEXSAN (Molecular Structure Corporation, 2001), 
KENX, and ORTEP (Johnson, 1976)
;
_computing_structure_refinement 'SHELXL97 (Sheldrick, 1997)'
_computing_structure_solution 'SHELXS97 (Sheldrick, 1997)'
_diffrn_ambient_temperature 296(2)
_diffrn_detector_area_resol_mean 8.366
_diffrn_measured_fraction_theta_full 0.999
_diffrn_measured_fraction_theta_max 0.999
_diffrn_measurement_device 'Bruker SMART APEX CCD-detector diffractometer'
_diffrn_measurement_method \w
_diffrn_radiation_monochromator graphite
_diffrn_radiation_source 'fine-focus sealed tube'
_diffrn_radiation_type MoK\a
_diffrn_radiation_wavelength 0.71073
_diffrn_reflns_av_R_equivalents 0.0298
_diffrn_reflns_av_sigmaI/netI 0.0379
_diffrn_reflns_limit_h_max 19
_diffrn_reflns_limit_h_min -19
_diffrn_reflns_limit_k_max 25
_diffrn_reflns_limit_k_min -19
_diffrn_reflns_limit_l_max 24
_diffrn_reflns_limit_l_min -21
_diffrn_reflns_number 36312
_diffrn_reflns_theta_full 27.48
_diffrn_reflns_theta_max 27.48
_diffrn_reflns_theta_min 2.37
_diffrn_standards_decay_% 2.02
_diffrn_standards_interval_time 330
_diffrn_standards_number 412
_exptl_absorpt_coefficient_mu 2.600
_exptl_absorpt_correction_T_max 0.677
_exptl_absorpt_correction_T_min 0.559
_exptl_absorpt_correction_type multi-scan
_exptl_absorpt_process_details '(SADABS; Sheldrick, 1996)'
_exptl_crystal_colour 'reddish orange'
_exptl_crystal_density_diffrn 1.710
_exptl_crystal_density_meas ?
_exptl_crystal_density_method .
_exptl_crystal_description prism
_exptl_crystal_F_000 2824
_exptl_crystal_size_max 0.189
_exptl_crystal_size_mid 0.163
_exptl_crystal_size_min 0.15
_refine_diff_density_max 1.477
_refine_diff_density_min -0.470
_refine_ls_extinction_expression not_defined
_refine_ls_extinction_method none
_refine_ls_goodness_of_fit_ref 1.023
_refine_ls_hydrogen_treatment constr
_refine_ls_matrix_type full
_refine_ls_number_parameters 755
_refine_ls_number_reflns 12699
_refine_ls_number_restraints 0
_refine_ls_restrained_S_all 1.023
_refine_ls_R_factor_all 0.0515
_refine_ls_R_factor_gt 0.0343
_refine_ls_shift/su_max 0.001
_refine_ls_shift/su_mean 0.000
_refine_ls_structure_factor_coef Fsqd
_refine_ls_weighting_details 'calc w=1/[\s^2^(Fo^2^)+(0.0556P)^2^+2.3727P] where P=(Fo^2^+2Fc^2^)/3'
_refine_ls_weighting_scheme calc
_refine_ls_wR_factor_gt 0.0859
_refine_ls_wR_factor_ref 0.0967
_reflns_number_gt 9845
_reflns_number_total 12699
_reflns_threshold_expression I>2\s(I)
_cod_data_source_file ic048622zsi20050115_032859.cif
_cod_data_source_block hagam1k
_cod_depositor_comments
;
The following automatic conversions were performed:
'_symmetry_cell_setting' value 'Monoclinic' changed to 'monoclinic'
according to '/home/saulius/struct/CIF-dictionaries/cif_core.dic'
dictionary named 'cif_core.dic' version 2.4.1 from 2010-06-29.

Automatic conversion script
Id: cif_fix_enum 1527 2010-12-29 10:47:43Z saulius 
;
_cod_original_sg_symbol_H-M 'P 1 21/n 1 '
_cod_database_code 4309065

loop_
_symmetry_equiv_pos_as_xyz
'x, y, z'
'-x+1/2, y+1/2, -z+1/2'
'-x, -y, -z'
'x-1/2, -y-1/2, z-1/2'

loop_
_atom_site_label
_atom_site_type_symbol
_atom_site_fract_x
_atom_site_fract_y
_atom_site_fract_z
_atom_site_U_iso_or_equiv
_atom_site_adp_type
_atom_site_occupancy
_atom_site_symmetry_multiplicity
_atom_site_calc_flag
_atom_site_refinement_flags
_atom_site_disorder_assembly
_atom_site_disorder_group
Ir1 Ir 0.811673(8) 0.097166(7) 0.704431(7) 0.03274(6) Uani 1 1 d . . .
P1 P 1.26263(10) 0.15186(9) 0.92759(9) 0.0790(4) Uani 1 1 d . . .
P2 P 0.39395(9) 0.32139(8) 0.55070(8) 0.0677(3) Uani 1 1 d . . .
P3 P 0.60405(9) 0.00947(8) 0.38424(8) 0.0700(4) Uani 1 1 d . . .
F1 F 1.2028(4) 0.1138(4) 0.9773(4) 0.226(4) Uani 1 1 d . . .
F2 F 1.3343(4) 0.1005(3) 0.9509(6) 0.244(5) Uani 1 1 d . . .
F3 F 1.3284(3) 0.1845(3) 0.8774(3) 0.162(2) Uani 1 1 d . . .
F4 F 1.1936(4) 0.2062(3) 0.9095(4) 0.193(3) Uani 1 1 d . . .
F5 F 1.3004(4) 0.2027(3) 0.9859(2) 0.1525(19) Uani 1 1 d . . .
F6 F 1.2193(5) 0.1100(4) 0.8672(4) 0.219(4) Uani 1 1 d . . .
F7 F 0.4034(3) 0.24096(19) 0.5453(2) 0.1133(13) Uani 1 1 d . . .
F8 F 0.2925(2) 0.3120(2) 0.5571(2) 0.1135(13) Uani 1 1 d . . .
F9 F 0.3852(4) 0.4018(2) 0.5554(3) 0.150(2) Uani 1 1 d . . .
F10 F 0.4962(2) 0.3305(3) 0.5438(3) 0.1406(17) Uani 1 1 d . . .
F11 F 0.4094(3) 0.3164(3) 0.6326(2) 0.155(2) Uani 1 1 d . . .
F12 F 0.3797(3) 0.3255(2) 0.46766(19) 0.1141(13) Uani 1 1 d . . .
F13 F 0.6703(3) -0.0283(3) 0.3355(3) 0.1494(19) Uani 1 1 d . . .
F14 F 0.5776(4) -0.0614(3) 0.4110(3) 0.177(3) Uani 1 1 d . . .
F15 F 0.5413(3) 0.0539(3) 0.4271(3) 0.178(3) Uani 1 1 d . . .
F16 F 0.6369(4) 0.0811(2) 0.3539(3) 0.150(2) Uani 1 1 d . . .
F17 F 0.6782(3) 0.0152(2) 0.4441(2) 0.1118(13) Uani 1 1 d . . .
F18 F 0.5327(3) 0.0033(2) 0.3231(3) 0.162(2) Uani 1 1 d . . .
N1 N 0.80344(18) -0.00803(16) 0.70015(15) 0.0370(6) Uani 1 1 d . . .
N2 N 0.8638(2) -0.10846(17) 0.7322(2) 0.0472(8) Uani 1 1 d . . .
N3 N 0.90288(19) 0.07079(17) 0.77749(15) 0.0363(6) Uani 1 1 d . . .
N4 N 0.85756(19) 0.19223(15) 0.73308(16) 0.0385(7) Uani 1 1 d . . .
N5 N 0.9497(2) 0.25330(17) 0.80100(17) 0.0449(7) Uani 1 1 d . . .
N6 N 0.7056(2) 0.10389(15) 0.76849(17) 0.0373(7) Uani 1 1 d . . .
N7 N 0.5623(2) 0.1212(2) 0.77613(19) 0.0493(8) Uani 1 1 d . . .
N8 N 0.71879(19) 0.12638(16) 0.63399(15) 0.0363(6) Uani 1 1 d . . .
N9 N 0.8813(2) 0.09863(15) 0.61325(17) 0.0397(7) Uani 1 1 d . . .
N10 N 0.8816(2) 0.11728(19) 0.49695(18) 0.0497(8) Uani 1 1 d . . .
N11 N 1.0904(6) 0.2235(6) 0.6954(5) 0.176(4) Uani 1 1 d . . .
N12 N 0.3803(7) 0.4359(6) 0.7627(4) 0.153(3) Uani 1 1 d . . .
N13 N 0.9699(6) -0.2460(4) 0.6049(5) 0.129(3) Uani 1 1 d . . .
C1 C 0.7632(2) -0.0588(2) 0.65952(19) 0.0408(8) Uani 1 1 d . . .
C2 C 0.6980(3) -0.0557(2) 0.6070(2) 0.0470(9) Uani 1 1 d . . .
H2 H 0.6713 -0.0141 0.5943 0.056 Uiso 1 1 calc R . .
C3 C 0.6743(3) -0.1170(3) 0.5743(3) 0.0601(12) Uani 1 1 d . . .
H3 H 0.6313 -0.1166 0.5384 0.072 Uiso 1 1 calc R . .
C4 C 0.7134(3) -0.1792(3) 0.5939(3) 0.0621(12) Uani 1 1 d . . .
H4 H 0.6954 -0.2192 0.5705 0.074 Uiso 1 1 calc R . .
C5 C 0.7773(3) -0.1842(2) 0.6464(3) 0.0591(11) Uani 1 1 d . . .
H5 H 0.8027 -0.2263 0.6591 0.071 Uiso 1 1 calc R . .
C6 C 0.8021(3) -0.1222(2) 0.6797(2) 0.0467(9) Uani 1 1 d . . .
C7 C 0.9210(4) -0.1603(2) 0.7675(3) 0.0720(15) Uani 1 1 d . . .
H7A H 0.9813 -0.1466 0.7636 0.108 Uiso 1 1 calc R . .
H7B H 0.9122 -0.2044 0.7451 0.108 Uiso 1 1 calc R . .
H7C H 0.9065 -0.1635 0.8166 0.108 Uiso 1 1 calc R . .
C8 C 0.8626(2) -0.03973(19) 0.7438(2) 0.0408(8) Uani 1 1 d . . .
C9 C 0.9167(2) 0.00357(19) 0.7916(2) 0.0405(8) Uani 1 1 d . . .
C10 C 0.9743(3) -0.0158(2) 0.8462(2) 0.0553(11) Uani 1 1 d . . .
H10 H 0.9830 -0.0621 0.8577 0.066 Uiso 1 1 calc R . .
C11 C 1.0188(3) 0.0365(2) 0.8833(2) 0.0611(12) Uani 1 1 d . . .
H11 H 1.0588 0.0247 0.9193 0.073 Uiso 1 1 calc R . .
C12 C 1.0048(3) 0.1044(2) 0.8678(2) 0.0521(10) Uani 1 1 d . . .
H12 H 1.0346 0.1386 0.8934 0.063 Uiso 1 1 calc R . .
C13 C 0.9457(2) 0.1221(2) 0.8134(2) 0.0392(8) Uani 1 1 d . . .
C14 C 0.9185(2) 0.18971(19) 0.78601(19) 0.0391(8) Uani 1 1 d . . .
C15 C 1.0163(3) 0.2730(3) 0.8539(3) 0.0657(13) Uani 1 1 d . . .
H15A H 1.0002 0.2556 0.8995 0.099 Uiso 1 1 calc R . .
H15B H 1.0207 0.3224 0.8559 0.099 Uiso 1 1 calc R . .
H15C H 1.0720 0.2538 0.8413 0.099 Uiso 1 1 calc R . .
C16 C 0.9090(3) 0.2988(2) 0.7546(2) 0.0480(9) Uani 1 1 d . . .
C17 C 0.9191(3) 0.3699(2) 0.7464(3) 0.0599(11) Uani 1 1 d . . .
H17 H 0.9576 0.3954 0.7749 0.072 Uiso 1 1 calc R . .
C18 C 0.8687(4) 0.3998(2) 0.6935(3) 0.0703(14) Uani 1 1 d . . .
H18 H 0.8740 0.4471 0.6859 0.084 Uiso 1 1 calc R . .
C19 C 0.8098(4) 0.3624(2) 0.6507(3) 0.0654(13) Uani 1 1 d . . .
H19 H 0.7771 0.3853 0.6156 0.078 Uiso 1 1 calc R . .
C20 C 0.7992(3) 0.2923(2) 0.6592(2) 0.0528(10) Uani 1 1 d . . .
H20 H 0.7597 0.2673 0.6309 0.063 Uiso 1 1 calc R . .
C21 C 0.8503(3) 0.2603(2) 0.7124(2) 0.0414(8) Uani 1 1 d . . .
C22 C 0.6829(3) 0.0869(2) 0.8366(2) 0.0423(9) Uani 1 1 d . . .
C23 C 0.7325(3) 0.0624(2) 0.8947(2) 0.0533(10) Uani 1 1 d . . .
H23 H 0.7931 0.0570 0.8924 0.064 Uiso 1 1 calc R . .
C24 C 0.6885(4) 0.0466(3) 0.9550(3) 0.0686(13) Uani 1 1 d . . .
H24 H 0.7199 0.0300 0.9944 0.082 Uiso 1 1 calc R . .
C25 C 0.5974(4) 0.0548(3) 0.9589(3) 0.0770(15) Uani 1 1 d . . .
H25 H 0.5690 0.0427 1.0002 0.092 Uiso 1 1 calc R . .
C26 C 0.5495(3) 0.0808(3) 0.9018(3) 0.0667(13) Uani 1 1 d . . .
H26 H 0.4892 0.0876 0.9049 0.080 Uiso 1 1 calc R . .
C27 C 0.5918(3) 0.0965(2) 0.8409(2) 0.0500(10) Uani 1 1 d . . .
C28 C 0.4704(3) 0.1408(3) 0.7599(3) 0.0713(14) Uani 1 1 d . . .
H28A H 0.4680 0.1887 0.7465 0.107 Uiso 1 1 calc R . .
H28B H 0.4357 0.1337 0.8011 0.107 Uiso 1 1 calc R . .
H28C H 0.4478 0.1129 0.7216 0.107 Uiso 1 1 calc R . .
C29 C 0.6321(2) 0.1237(2) 0.7335(2) 0.0414(8) Uani 1 1 d . . .
C30 C 0.6371(2) 0.13948(19) 0.6577(2) 0.0401(8) Uani 1 1 d . . .
C31 C 0.5739(3) 0.1643(3) 0.6106(2) 0.0579(11) Uani 1 1 d . . .
H31 H 0.5175 0.1738 0.6257 0.070 Uiso 1 1 calc R . .
C32 C 0.5954(3) 0.1746(3) 0.5413(3) 0.0682(14) Uani 1 1 d . . .
H32 H 0.5530 0.1918 0.5097 0.082 Uiso 1 1 calc R . .
C33 C 0.6778(3) 0.1603(2) 0.5174(2) 0.0563(11) Uani 1 1 d . . .
H33 H 0.6913 0.1671 0.4701 0.068 Uiso 1 1 calc R . .
C34 C 0.7407(3) 0.13512(19) 0.56569(19) 0.0409(8) Uani 1 1 d . . .
C35 C 0.8328(3) 0.1178(2) 0.55577(19) 0.0416(8) Uani 1 1 d . . .
C36 C 0.8532(3) 0.1324(3) 0.4232(2) 0.0650(13) Uani 1 1 d . . .
H36A H 0.7992 0.1085 0.4124 0.097 Uiso 1 1 calc R . .
H36B H 0.8976 0.1173 0.3914 0.097 Uiso 1 1 calc R . .
H36C H 0.8442 0.1813 0.4178 0.097 Uiso 1 1 calc R . .
C37 C 0.9658(3) 0.0965(2) 0.5171(2) 0.0497(10) Uani 1 1 d . . .
C38 C 1.0415(4) 0.0872(2) 0.4788(3) 0.0651(14) Uani 1 1 d . . .
H38 H 1.0424 0.0949 0.4301 0.078 Uiso 1 1 calc R . .
C39 C 1.1151(3) 0.0660(3) 0.5163(3) 0.0727(15) Uani 1 1 d . . .
H39 H 1.1671 0.0595 0.4922 0.087 Uiso 1 1 calc R . .
C40 C 1.1150(3) 0.0540(3) 0.5887(3) 0.0670(13) Uani 1 1 d . . .
H40 H 1.1666 0.0396 0.6115 0.080 Uiso 1 1 calc R . .
C41 C 1.0401(3) 0.0627(2) 0.6278(2) 0.0535(10) Uani 1 1 d . . .
H41 H 1.0397 0.0541 0.6764 0.064 Uiso 1 1 calc R . .
C42 C 0.9653(3) 0.0852(2) 0.5907(2) 0.0445(9) Uani 1 1 d . . .
C43 C 1.1627(7) 0.2118(5) 0.6962(4) 0.121(3) Uani 1 1 d . . .
C44 C 1.2534(6) 0.1924(6) 0.6957(6) 0.162(4) Uani 1 1 d . . .
H44A H 1.2636 0.1553 0.7287 0.244 Uiso 1 1 calc R . .
H44B H 1.2892 0.2313 0.7092 0.244 Uiso 1 1 calc R . .
H44C H 1.2683 0.1775 0.6489 0.244 Uiso 1 1 calc R . .
C45 C 0.3142(9) 0.4357(6) 0.7310(5) 0.135(4) Uani 1 1 d . . .
C46 C 0.2318(8) 0.4379(7) 0.6892(5) 0.170(4) Uani 1 1 d . . .
H46A H 0.2399 0.4155 0.6444 0.255 Uiso 1 1 calc R . .
H46B H 0.2149 0.4851 0.6814 0.255 Uiso 1 1 calc R . .
H46C H 0.1866 0.4145 0.7145 0.255 Uiso 1 1 calc R . .
C47 C 0.9653(8) -0.2592(5) 0.5448(7) 0.143(4) Uani 1 1 d . . .
C48 C 0.9635(12) -0.2760(6) 0.4689(6) 0.259(10) Uani 1 1 d . . .
H48A H 1.0151 -0.2576 0.4474 0.388 Uiso 1 1 calc R . .
H48B H 0.9121 -0.2562 0.4467 0.388 Uiso 1 1 calc R . .
H48C H 0.9623 -0.3253 0.4630 0.388 Uiso 1 1 calc R . .

loop_
_atom_site_aniso_label
_atom_site_aniso_U_11
_atom_site_aniso_U_22
_atom_site_aniso_U_33
_atom_site_aniso_U_23
_atom_site_aniso_U_13
_atom_site_aniso_U_12
Ir1 0.02979(8) 0.03545(8) 0.03273(8) -0.00125(5) -0.00442(5) 0.00180(5)
P1 0.0592(8) 0.0850(11) 0.0929(11) 0.0023(8) 0.0041(8) 0.0005(7)
P2 0.0591(7) 0.0685(8) 0.0749(9) -0.0215(7) -0.0116(6) -0.0029(6)
P3 0.0650(8) 0.0626(8) 0.0818(9) -0.0033(7) -0.0091(7) 0.0125(7)
F1 0.123(4) 0.330(10) 0.225(7) 0.132(7) 0.021(5) -0.059(5)
F2 0.103(4) 0.149(6) 0.481(14) 0.107(6) 0.040(6) 0.042(3)
F3 0.136(4) 0.225(6) 0.127(4) 0.011(4) 0.046(3) -0.036(4)
F4 0.152(5) 0.165(5) 0.256(7) -0.043(5) -0.097(5) 0.080(4)
F5 0.171(5) 0.184(5) 0.100(3) -0.019(3) -0.040(3) -0.014(4)
F6 0.233(8) 0.216(7) 0.208(7) -0.106(5) 0.006(6) -0.095(6)
F7 0.106(3) 0.072(2) 0.159(4) -0.013(2) -0.050(2) 0.0136(19)
F8 0.061(2) 0.132(3) 0.148(4) -0.015(3) -0.001(2) -0.004(2)
F9 0.151(4) 0.069(3) 0.227(6) -0.053(3) -0.046(4) -0.001(2)
F10 0.062(2) 0.147(4) 0.213(5) -0.010(4) 0.001(3) -0.015(2)
F11 0.172(4) 0.213(6) 0.078(3) -0.026(3) -0.035(3) -0.042(4)
F12 0.154(4) 0.107(3) 0.081(2) 0.000(2) -0.001(2) -0.038(3)
F13 0.124(4) 0.177(5) 0.147(4) -0.052(4) 0.003(3) 0.054(3)
F14 0.227(6) 0.124(4) 0.176(5) 0.061(4) -0.061(4) -0.090(4)
F15 0.103(3) 0.217(6) 0.216(6) -0.102(5) 0.029(4) 0.028(4)
F16 0.199(6) 0.096(3) 0.153(5) 0.034(3) -0.019(4) -0.006(3)
F17 0.121(3) 0.090(3) 0.122(3) -0.006(2) -0.049(2) 0.005(2)
F18 0.162(4) 0.121(4) 0.198(5) -0.048(3) -0.115(4) 0.058(3)
N1 0.0365(16) 0.0362(16) 0.0379(16) -0.0024(12) -0.0065(12) -0.0001(12)
N2 0.0450(19) 0.0392(19) 0.057(2) -0.0007(14) -0.0067(16) 0.0042(14)
N3 0.0319(15) 0.0406(16) 0.0360(15) -0.0004(13) -0.0059(12) 0.0018(13)
N4 0.0374(16) 0.0380(17) 0.0398(16) -0.0019(12) -0.0052(13) 0.0013(13)
N5 0.0446(18) 0.0396(18) 0.0502(19) -0.0053(14) -0.0068(14) -0.0023(14)
N6 0.0312(15) 0.0442(18) 0.0367(16) -0.0029(13) 0.0012(12) 0.0018(13)
N7 0.0337(17) 0.058(2) 0.056(2) -0.0098(17) 0.0031(15) 0.0040(15)
N8 0.0364(16) 0.0347(16) 0.0374(16) -0.0019(12) -0.0079(12) 0.0046(13)
N9 0.0391(17) 0.0407(17) 0.0396(17) -0.0011(13) 0.0034(13) 0.0011(13)
N10 0.061(2) 0.049(2) 0.0393(18) 0.0009(14) 0.0070(16) -0.0008(17)
N11 0.123(6) 0.256(12) 0.151(7) -0.053(7) 0.021(6) 0.042(7)
N12 0.189(10) 0.181(8) 0.089(5) -0.028(5) 0.032(5) -0.036(8)
N13 0.125(6) 0.093(5) 0.170(8) 0.019(6) -0.003(6) 0.008(4)
C1 0.0380(19) 0.045(2) 0.0394(19) -0.0041(16) 0.0037(15) -0.0062(16)
C2 0.043(2) 0.055(3) 0.043(2) -0.0028(18) -0.0036(17) -0.0088(18)
C3 0.054(3) 0.071(3) 0.055(3) -0.010(2) -0.006(2) -0.014(2)
C4 0.065(3) 0.056(3) 0.065(3) -0.016(2) -0.004(2) -0.015(2)
C5 0.063(3) 0.045(2) 0.068(3) -0.010(2) -0.002(2) -0.002(2)
C6 0.044(2) 0.044(2) 0.052(2) -0.0050(18) 0.0004(18) -0.0022(18)
C7 0.079(3) 0.045(3) 0.091(4) -0.001(2) -0.028(3) 0.013(2)
C8 0.041(2) 0.0338(19) 0.048(2) -0.0005(15) -0.0038(16) 0.0015(15)
C9 0.0395(19) 0.038(2) 0.044(2) -0.0020(15) -0.0073(16) 0.0027(15)
C10 0.062(3) 0.044(2) 0.058(3) 0.0011(19) -0.021(2) 0.010(2)
C11 0.063(3) 0.057(3) 0.061(3) -0.003(2) -0.033(2) 0.008(2)
C12 0.052(2) 0.051(3) 0.052(2) -0.0073(18) -0.020(2) 0.0020(19)
C13 0.0331(18) 0.043(2) 0.042(2) -0.0031(16) -0.0051(15) 0.0014(15)
C14 0.0366(18) 0.040(2) 0.0406(19) -0.0028(15) -0.0006(15) -0.0010(15)
C15 0.068(3) 0.057(3) 0.071(3) -0.010(2) -0.025(2) -0.013(2)
C16 0.051(2) 0.044(2) 0.049(2) -0.0046(18) 0.0007(18) -0.0009(18)
C17 0.067(3) 0.044(2) 0.069(3) -0.006(2) -0.002(2) -0.007(2)
C18 0.097(4) 0.034(2) 0.080(4) 0.006(2) 0.002(3) -0.003(2)
C19 0.088(4) 0.049(3) 0.059(3) 0.006(2) -0.007(2) 0.013(2)
C20 0.069(3) 0.044(2) 0.045(2) 0.0001(18) -0.0082(19) 0.004(2)
C21 0.044(2) 0.037(2) 0.043(2) -0.0042(16) 0.0037(16) 0.0025(17)
C22 0.043(2) 0.043(2) 0.041(2) -0.0045(15) 0.0051(17) -0.0052(16)
C23 0.055(3) 0.057(3) 0.048(2) 0.001(2) 0.0001(19) -0.001(2)
C24 0.080(4) 0.076(4) 0.049(3) 0.010(2) 0.004(2) -0.001(3)
C25 0.077(4) 0.091(4) 0.064(3) 0.011(3) 0.021(3) -0.012(3)
C26 0.051(3) 0.078(3) 0.071(3) -0.017(3) 0.006(2) 0.002(2)
C27 0.042(2) 0.054(3) 0.054(2) -0.0088(19) 0.0050(19) -0.0005(18)
C28 0.037(2) 0.097(4) 0.080(3) -0.014(3) 0.001(2) 0.007(2)
C29 0.0333(18) 0.041(2) 0.050(2) -0.0053(17) -0.0016(16) 0.0020(16)
C30 0.0346(18) 0.038(2) 0.047(2) -0.0016(16) -0.0056(15) 0.0035(15)
C31 0.041(2) 0.071(3) 0.061(3) 0.002(2) -0.0128(19) 0.014(2)
C32 0.058(3) 0.092(4) 0.054(3) 0.006(2) -0.019(2) 0.022(3)
C33 0.062(3) 0.063(3) 0.043(2) 0.0035(19) -0.013(2) 0.008(2)
C34 0.045(2) 0.038(2) 0.0386(19) -0.0004(15) -0.0050(16) 0.0009(16)
C35 0.048(2) 0.0388(19) 0.0375(19) -0.0010(15) -0.0021(16) -0.0015(16)
C36 0.080(3) 0.076(3) 0.040(2) 0.005(2) 0.005(2) 0.002(3)
C37 0.057(3) 0.042(2) 0.050(2) 0.0003(17) 0.011(2) -0.0007(19)
C38 0.076(4) 0.060(3) 0.061(3) 0.004(2) 0.028(3) 0.003(2)
C39 0.058(3) 0.073(3) 0.088(4) 0.003(3) 0.034(3) 0.008(3)
C40 0.046(3) 0.064(3) 0.092(4) -0.001(3) 0.014(2) 0.008(2)
C41 0.042(2) 0.057(3) 0.062(3) 0.003(2) 0.0057(19) 0.006(2)
C42 0.040(2) 0.043(2) 0.051(2) -0.0023(16) 0.0052(17) 0.0005(16)
C43 0.112(6) 0.143(8) 0.110(6) -0.012(5) 0.017(5) 0.023(6)
C44 0.093(6) 0.199(11) 0.195(10) 0.033(8) 0.011(6) 0.026(7)
C45 0.165(11) 0.170(9) 0.073(6) -0.031(6) 0.037(6) -0.034(9)
C46 0.179(11) 0.216(12) 0.117(8) -0.032(8) 0.018(8) 0.045(10)
C47 0.153(8) 0.086(6) 0.187(11) 0.045(8) -0.044(9) -0.019(5)
C48 0.49(3) 0.158(11) 0.123(9) 0.021(8) -0.060(13) -0.112(14)

loop_
_atom_type_symbol
_atom_type_description
_atom_type_scat_dispersion_real
_atom_type_scat_dispersion_imag
_atom_type_scat_source
C C 0.0033 0.0016 'International Tables Vol C Tables 4.2.6.8 and 6.1.1.4'
H H 0.0000 0.0000 'International Tables Vol C Tables 4.2.6.8 and 6.1.1.4'
N N 0.0061 0.0033 'International Tables Vol C Tables 4.2.6.8 and 6.1.1.4'
Ir Ir -1.4442 7.9887 'International Tables Vol C Tables 4.2.6.8 and 6.1.1.4'
P P 0.1023 0.0942 'International Tables Vol C Tables 4.2.6.8 and 6.1.1.4'
F F 0.0171 0.0103 'International Tables Vol C Tables 4.2.6.8 and 6.1.1.4'

loop_
_exptl_crystal_face_index_h
_exptl_crystal_face_index_k
_exptl_crystal_face_index_l
_exptl_crystal_face_perp_dist
1.00 -1.00 0.00 0.0790
-1.00 -1.00 0.00 0.0840
-1.00 1.00 0.00 0.0770
1.00 1.00 0.00 0.1120
5.00 -2.00 -5.00 0.0690
1.00 0.00 1.00 0.0840

loop_
_geom_angle_atom_site_label_1
_geom_angle_atom_site_label_2
_geom_angle_atom_site_label_3
_geom_angle
_geom_angle_site_symmetry_1
_geom_angle_site_symmetry_3
_geom_angle_publ_flag
N8 Ir1 N3 177.75(12) . . ?
N8 Ir1 N4 98.82(12) . . ?
N3 Ir1 N4 79.62(12) . . ?
N8 Ir1 N1 102.36(12) . . ?
N3 Ir1 N1 79.25(12) . . ?
N4 Ir1 N1 158.75(11) . . ?
N8 Ir1 N9 79.05(13) . . ?
N3 Ir1 N9 102.57(12) . . ?
N4 Ir1 N9 91.66(12) . . ?
N1 Ir1 N9 90.75(12) . . ?
N8 Ir1 N6 79.53(12) . . ?
N3 Ir1 N6 98.89(12) . . ?
N4 Ir1 N6 93.24(12) . . ?
N1 Ir1 N6 92.20(12) . . ?
N9 Ir1 N6 158.51(13) . . ?
F1 P1 F4 93.0(4) . . ?
F1 P1 F3 174.8(4) . . ?
F4 P1 F3 92.0(4) . . ?
F1 P1 F2 86.6(4) . . ?
F4 P1 F2 175.5(5) . . ?
F3 P1 F2 88.5(4) . . ?
F1 P1 F6 87.0(4) . . ?
F4 P1 F6 85.2(4) . . ?
F3 P1 F6 92.0(4) . . ?
F2 P1 F6 99.3(5) . . ?
F1 P1 F5 95.0(4) . . ?
F4 P1 F5 87.9(3) . . ?
F3 P1 F5 86.6(3) . . ?
F2 P1 F5 87.7(4) . . ?
F6 P1 F5 172.9(4) . . ?
F11 P2 F8 92.4(3) . . ?
F11 P2 F9 91.0(3) . . ?
F8 P2 F9 91.5(3) . . ?
F11 P2 F7 89.4(3) . . ?
F8 P2 F7 89.0(2) . . ?
F9 P2 F7 179.4(3) . . ?
F11 P2 F10 87.9(3) . . ?
F8 P2 F10 179.6(3) . . ?
F9 P2 F10 88.8(3) . . ?
F7 P2 F10 90.8(2) . . ?
F11 P2 F12 179.0(3) . . ?
F8 P2 F12 88.3(2) . . ?
F9 P2 F12 89.8(3) . . ?
F7 P2 F12 89.8(2) . . ?
F10 P2 F12 91.4(3) . . ?
F14 P3 F15 99.1(4) . . ?
F14 P3 F13 87.3(4) . . ?
F15 P3 F13 173.5(4) . . ?
F14 P3 F18 89.5(3) . . ?
F15 P3 F18 90.1(3) . . ?
F13 P3 F18 88.7(3) . . ?
F14 P3 F17 90.9(3) . . ?
F15 P3 F17 91.6(3) . . ?
F13 P3 F17 89.6(2) . . ?
F18 P3 F17 178.2(3) . . ?
F14 P3 F16 176.3(4) . . ?
F15 P3 F16 84.6(4) . . ?
F13 P3 F16 89.1(3) . . ?
F18 P3 F16 91.2(3) . . ?
F17 P3 F16 88.3(3) . . ?
C8 N1 C1 107.1(3) . . ?
C8 N1 Ir1 112.9(2) . . ?
C1 N1 Ir1 139.3(3) . . ?
C8 N2 C6 107.2(3) . . ?
C8 N2 C7 127.4(4) . . ?
C6 N2 C7 125.4(4) . . ?
C9 N3 C13 122.6(3) . . ?
C9 N3 Ir1 119.1(2) . . ?
C13 N3 Ir1 118.2(3) . . ?
C14 N4 C21 107.1(3) . . ?
C14 N4 Ir1 112.9(2) . . ?
C21 N4 Ir1 139.8(3) . . ?
C14 N5 C16 107.5(3) . . ?
C14 N5 C15 128.2(3) . . ?
C16 N5 C15 124.3(4) . . ?
C29 N6 C22 107.5(3) . . ?
C29 N6 Ir1 113.0(3) . . ?
C22 N6 Ir1 139.1(3) . . ?
C29 N7 C27 107.2(3) . . ?
C29 N7 C28 128.7(4) . . ?
C27 N7 C28 124.2(4) . . ?
C34 N8 C30 122.8(3) . . ?
C34 N8 Ir1 118.9(2) . . ?
C30 N8 Ir1 118.3(2) . . ?
C35 N9 C42 107.3(3) . . ?
C35 N9 Ir1 113.3(3) . . ?
C42 N9 Ir1 139.5(3) . . ?
C35 N10 C37 107.4(3) . . ?
C35 N10 C36 128.2(4) . . ?
C37 N10 C36 124.3(4) . . ?
N1 C1 C2 131.8(4) . . ?
N1 C1 C6 106.9(3) . . ?
C2 C1 C6 121.3(4) . . ?
C3 C2 C1 117.1(4) . . ?
C3 C2 H2 121.4 . . ?
C1 C2 H2 121.4 . . ?
C2 C3 C4 121.4(4) . . ?
C2 C3 H3 119.3 . . ?
C4 C3 H3 119.3 . . ?
C5 C4 C3 123.0(4) . . ?
C5 C4 H4 118.5 . . ?
C3 C4 H4 118.5 . . ?
C4 C5 C6 116.1(4) . . ?
C4 C5 H5 122.0 . . ?
C6 C5 H5 122.0 . . ?
N2 C6 C5 131.2(4) . . ?
N2 C6 C1 107.6(3) . . ?
C5 C6 C1 121.2(4) . . ?
N2 C7 H7A 109.5 . . ?
N2 C7 H7B 109.5 . . ?
H7A C7 H7B 109.5 . . ?
N2 C7 H7C 109.5 . . ?
H7A C7 H7C 109.5 . . ?
H7B C7 H7C 109.5 . . ?
N2 C8 N1 111.1(3) . . ?
N2 C8 C9 130.8(3) . . ?
N1 C8 C9 118.0(3) . . ?
N3 C9 C10 120.1(3) . . ?
N3 C9 C8 110.4(3) . . ?
C10 C9 C8 129.5(4) . . ?
C9 C10 C11 117.8(4) . . ?
C9 C10 H10 121.1 . . ?
C11 C10 H10 121.1 . . ?
C12 C11 C10 121.4(4) . . ?
C12 C11 H11 119.3 . . ?
C10 C11 H11 119.3 . . ?
C11 C12 C13 119.4(4) . . ?
C11 C12 H12 120.3 . . ?
C13 C12 H12 120.3 . . ?
N3 C13 C12 118.8(4) . . ?
N3 C13 C14 110.5(3) . . ?
C12 C13 C14 130.8(4) . . ?
N5 C14 N4 110.8(3) . . ?
N5 C14 C13 130.4(3) . . ?
N4 C14 C13 118.6(3) . . ?
N5 C15 H15A 109.5 . . ?
N5 C15 H15B 109.5 . . ?
H15A C15 H15B 109.5 . . ?
N5 C15 H15C 109.5 . . ?
H15A C15 H15C 109.5 . . ?
H15B C15 H15C 109.5 . . ?
N5 C16 C17 130.8(4) . . ?
N5 C16 C21 107.0(4) . . ?
C17 C16 C21 122.2(4) . . ?
C18 C17 C16 116.0(4) . . ?
C18 C17 H17 122.0 . . ?
C16 C17 H17 122.0 . . ?
C17 C18 C19 122.8(4) . . ?
C17 C18 H18 118.6 . . ?
C19 C18 H18 118.6 . . ?
C20 C19 C18 121.4(4) . . ?
C20 C19 H19 119.3 . . ?
C18 C19 H19 119.3 . . ?
C19 C20 C21 117.0(4) . . ?
C19 C20 H20 121.5 . . ?
C21 C20 H20 121.5 . . ?
N4 C21 C16 107.6(3) . . ?
N4 C21 C20 131.8(4) . . ?
C16 C21 C20 120.6(4) . . ?
N6 C22 C23 131.9(4) . . ?
N6 C22 C27 107.0(4) . . ?
C23 C22 C27 121.1(4) . . ?
C24 C23 C22 117.4(4) . . ?
C24 C23 H23 121.3 . . ?
C22 C23 H23 121.3 . . ?
C23 C24 C25 121.6(5) . . ?
C23 C24 H24 119.2 . . ?
C25 C24 H24 119.2 . . ?
C26 C25 C24 120.4(5) . . ?
C26 C25 H25 119.8 . . ?
C24 C25 H25 119.8 . . ?
C27 C26 C25 119.1(5) . . ?
C27 C26 H26 120.5 . . ?
C25 C26 H26 120.5 . . ?
C26 C27 N7 132.3(4) . . ?
C26 C27 C22 120.4(4) . . ?
N7 C27 C22 107.3(4) . . ?
N7 C28 H28A 109.5 . . ?
N7 C28 H28B 109.5 . . ?
H28A C28 H28B 109.5 . . ?
N7 C28 H28C 109.5 . . ?
H28A C28 H28C 109.5 . . ?
H28B C28 H28C 109.5 . . ?
N6 C29 N7 111.0(3) . . ?
N6 C29 C30 118.4(3) . . ?
N7 C29 C30 130.5(3) . . ?
N8 C30 C31 118.9(4) . . ?
N8 C30 C29 110.7(3) . . ?
C31 C30 C29 130.4(4) . . ?
C32 C31 C30 119.1(4) . . ?
C32 C31 H31 120.5 . . ?
C30 C31 H31 120.5 . . ?
C31 C32 C33 121.7(4) . . ?
C31 C32 H32 119.1 . . ?
C33 C32 H32 119.1 . . ?
C32 C33 C34 118.4(4) . . ?
C32 C33 H33 120.8 . . ?
C34 C33 H33 120.8 . . ?
N8 C34 C33 119.1(4) . . ?
N8 C34 C35 110.8(3) . . ?
C33 C34 C35 130.1(4) . . ?
N9 C35 N10 110.9(3) . . ?
N9 C35 C34 118.0(3) . . ?
N10 C35 C34 131.0(4) . . ?
N10 C36 H36A 109.5 . . ?
N10 C36 H36B 109.5 . . ?
H36A C36 H36B 109.5 . . ?
N10 C36 H36C 109.5 . . ?
H36A C36 H36C 109.5 . . ?
H36B C36 H36C 109.5 . . ?
C38 C37 N10 132.0(4) . . ?
C38 C37 C42 121.2(4) . . ?
N10 C37 C42 106.8(4) . . ?
C39 C38 C37 116.7(5) . . ?
C39 C38 H38 121.7 . . ?
C37 C38 H38 121.7 . . ?
C38 C39 C40 122.5(4) . . ?
C38 C39 H39 118.7 . . ?
C40 C39 H39 118.7 . . ?
C39 C40 C41 121.8(5) . . ?
C39 C40 H40 119.1 . . ?
C41 C40 H40 119.1 . . ?
C40 C41 C42 116.3(4) . . ?
C40 C41 H41 121.8 . . ?
C42 C41 H41 121.8 . . ?
N9 C42 C41 130.9(4) . . ?
N9 C42 C37 107.5(4) . . ?
C41 C42 C37 121.5(4) . . ?
N11 C43 C44 176.3(12) . . ?
C43 C44 H44A 109.5 . . ?
C43 C44 H44B 109.5 . . ?
H44A C44 H44B 109.5 . . ?
C43 C44 H44C 109.5 . . ?
H44A C44 H44C 109.5 . . ?
H44B C44 H44C 109.5 . . ?
N12 C45 C46 177.6(14) . . ?
C45 C46 H46A 109.5 . . ?
C45 C46 H46B 109.5 . . ?
H46A C46 H46B 109.5 . . ?
C45 C46 H46C 109.5 . . ?
H46A C46 H46C 109.5 . . ?
H46B C46 H46C 109.5 . . ?
N13 C47 C48 177.6(15) . . ?
C47 C48 H48A 109.5 . . ?
C47 C48 H48B 109.5 . . ?
H48A C48 H48B 109.5 . . ?
C47 C48 H48C 109.5 . . ?
H48A C48 H48C 109.5 . . ?
H48B C48 H48C 109.5 . . ?

loop_
_geom_bond_atom_site_label_1
_geom_bond_atom_site_label_2
_geom_bond_distance
_geom_bond_site_symmetry_2
_geom_bond_publ_flag
Ir1 N8 1.998(3) . ?
Ir1 N3 1.998(3) . ?
Ir1 N4 2.036(3) . ?
Ir1 N1 2.041(3) . ?
Ir1 N9 2.041(3) . ?
Ir1 N6 2.043(3) . ?
P1 F1 1.514(5) . ?
P1 F4 1.520(5) . ?
P1 F3 1.530(5) . ?
P1 F2 1.532(6) . ?
P1 F6 1.533(6) . ?
P1 F5 1.574(5) . ?
P2 F11 1.560(4) . ?
P2 F8 1.562(4) . ?
P2 F9 1.564(4) . ?
P2 F7 1.567(4) . ?
P2 F10 1.575(4) . ?
P2 F12 1.577(4) . ?
P3 F14 1.518(5) . ?
P3 F15 1.530(4) . ?
P3 F13 1.562(4) . ?
P3 F18 1.570(4) . ?
P3 F17 1.581(4) . ?
P3 F16 1.585(5) . ?
N1 C8 1.352(5) . ?
N1 C1 1.380(5) . ?
N2 C8 1.348(5) . ?
N2 C6 1.374(5) . ?
N2 C7 1.476(5) . ?
N3 C9 1.344(5) . ?
N3 C13 1.360(5) . ?
N4 C14 1.347(5) . ?
N4 C21 1.377(5) . ?
N5 C14 1.347(5) . ?
N5 C16 1.378(5) . ?
N5 C15 1.456(5) . ?
N6 C29 1.342(5) . ?
N6 C22 1.378(5) . ?
N7 C29 1.347(5) . ?
N7 C27 1.377(6) . ?
N7 C28 1.474(5) . ?
N8 C34 1.349(5) . ?
N8 C30 1.355(5) . ?
N9 C35 1.348(5) . ?
N9 C42 1.382(5) . ?
N10 C35 1.349(5) . ?
N10 C37 1.388(6) . ?
N10 C36 1.475(5) . ?
N11 C43 1.124(10) . ?
N12 C45 1.158(13) . ?
N13 C47 1.161(13) . ?
C1 C2 1.387(5) . ?
C1 C6 1.410(6) . ?
C2 C3 1.380(6) . ?
C2 H2 0.9300 . ?
C3 C4 1.389(7) . ?
C3 H3 0.9300 . ?
C4 C5 1.375(6) . ?
C4 H4 0.9300 . ?
C5 C6 1.402(6) . ?
C5 H5 0.9300 . ?
C7 H7A 0.9600 . ?
C7 H7B 0.9600 . ?
C7 H7C 0.9600 . ?
C8 C9 1.469(5) . ?
C9 C10 1.388(5) . ?
C10 C11 1.396(6) . ?
C10 H10 0.9300 . ?
C11 C12 1.363(6) . ?
C11 H11 0.9300 . ?
C12 C13 1.391(5) . ?
C12 H12 0.9300 . ?
C13 C14 1.462(5) . ?
C15 H15A 0.9600 . ?
C15 H15B 0.9600 . ?
C15 H15C 0.9600 . ?
C16 C17 1.393(6) . ?
C16 C21 1.399(6) . ?
C17 C18 1.371(7) . ?
C17 H17 0.9300 . ?
C18 C19 1.394(7) . ?
C18 H18 0.9300 . ?
C19 C20 1.378(6) . ?
C19 H19 0.9300 . ?
C20 C21 1.399(6) . ?
C20 H20 0.9300 . ?
C22 C23 1.399(6) . ?
C22 C27 1.403(6) . ?
C23 C24 1.368(6) . ?
C23 H23 0.9300 . ?
C24 C25 1.400(7) . ?
C24 H24 0.9300 . ?
C25 C26 1.380(8) . ?
C25 H25 0.9300 . ?
C26 C27 1.364(7) . ?
C26 H26 0.9300 . ?
C28 H28A 0.9600 . ?
C28 H28B 0.9600 . ?
C28 H28C 0.9600 . ?
C29 C30 1.466(5) . ?
C30 C31 1.380(5) . ?
C31 C32 1.368(6) . ?
C31 H31 0.9300 . ?
C32 C33 1.372(6) . ?
C32 H32 0.9300 . ?
C33 C34 1.394(5) . ?
C33 H33 0.9300 . ?
C34 C35 1.458(5) . ?
C36 H36A 0.9600 . ?
C36 H36B 0.9600 . ?
C36 H36C 0.9600 . ?
C37 C38 1.387(6) . ?
C37 C42 1.403(6) . ?
C38 C39 1.374(8) . ?
C38 H38 0.9300 . ?
C39 C40 1.383(7) . ?
C39 H39 0.9300 . ?
C40 C41 1.384(6) . ?
C40 H40 0.9300 . ?
C41 C42 1.392(6) . ?
C41 H41 0.9300 . ?
C43 C44 1.431(11) . ?
C44 H44A 0.9600 . ?
C44 H44B 0.9600 . ?
C44 H44C 0.9600 . ?
C45 C46 1.466(15) . ?
C46 H46A 0.9600 . ?
C46 H46B 0.9600 . ?
C46 H46C 0.9600 . ?
C47 C48 1.468(15) . ?
C48 H48A 0.9600 . ?
C48 H48B 0.9600 . ?
C48 H48C 0.9600 . ?

loop_
_geom_torsion_atom_site_label_1
_geom_torsion_atom_site_label_2
_geom_torsion_atom_site_label_3
_geom_torsion_atom_site_label_4
_geom_torsion
_geom_torsion_site_symmetry_1
_geom_torsion_site_symmetry_2
_geom_torsion_site_symmetry_3
_geom_torsion_site_symmetry_4
_geom_torsion_publ_flag
C8 N1 C1 C2 179.7(4) . . . . ?
C8 N1 C1 C6 -1.2(4) . . . . ?
N1 C1 C2 C3 177.5(4) . . . . ?
C6 C1 C2 C3 -1.4(6) . . . . ?
C1 C2 C3 C4 0.8(7) . . . . ?
C2 C3 C4 C5 0.0(8) . . . . ?
C3 C4 C5 C6 -0.3(7) . . . . ?
C8 N2 C6 C5 178.6(5) . . . . ?
C7 N2 C6 C5 -0.5(8) . . . . ?
C8 N2 C6 C1 0.2(5) . . . . ?
C7 N2 C6 C1 -178.9(4) . . . . ?
C4 C5 C6 N2 -178.6(5) . . . . ?
C4 C5 C6 C1 -0.3(7) . . . . ?
N1 C1 C6 N2 0.6(4) . . . . ?
C2 C1 C6 N2 179.8(4) . . . . ?
N1 C1 C6 C5 -178.0(4) . . . . ?
C2 C1 C6 C5 1.2(6) . . . . ?
C6 N2 C8 N1 -1.0(5) . . . . ?
C7 N2 C8 N1 178.1(4) . . . . ?
C6 N2 C8 C9 -177.3(4) . . . . ?
C7 N2 C8 C9 1.7(7) . . . . ?
C1 N1 C8 N2 1.4(4) . . . . ?
C1 N1 C8 C9 178.2(3) . . . . ?
C13 N3 C9 C10 2.2(6) . . . . ?
C13 N3 C9 C8 -179.1(3) . . . . ?
N2 C8 C9 N3 169.7(4) . . . . ?
N1 C8 C9 N3 -6.5(5) . . . . ?
N2 C8 C9 C10 -11.7(7) . . . . ?
N1 C8 C9 C10 172.1(4) . . . . ?
N3 C9 C10 C11 -2.3(6) . . . . ?
C8 C9 C10 C11 179.2(4) . . . . ?
C9 C10 C11 C12 1.6(7) . . . . ?
C10 C11 C12 C13 -0.7(7) . . . . ?
C9 N3 C13 C12 -1.2(6) . . . . ?
C9 N3 C13 C14 179.1(3) . . . . ?
C11 C12 C13 N3 0.4(6) . . . . ?
C11 C12 C13 C14 -180.0(4) . . . . ?
C16 N5 C14 N4 -1.6(4) . . . . ?
C15 N5 C14 N4 -179.5(4) . . . . ?
C16 N5 C14 C13 172.7(4) . . . . ?
C15 N5 C14 C13 -5.2(7) . . . . ?
C21 N4 C14 N5 1.0(4) . . . . ?
C21 N4 C14 C13 -174.1(3) . . . . ?
N3 C13 C14 N5 -172.8(4) . . . . ?
C12 C13 C14 N5 7.5(7) . . . . ?
N3 C13 C14 N4 1.1(5) . . . . ?
C12 C13 C14 N4 -178.5(4) . . . . ?
C14 N5 C16 C17 -178.2(4) . . . . ?
C15 N5 C16 C17 -0.2(7) . . . . ?
C14 N5 C16 C21 1.5(4) . . . . ?
C15 N5 C16 C21 179.6(4) . . . . ?
N5 C16 C17 C18 178.9(5) . . . . ?
C21 C16 C17 C18 -0.8(7) . . . . ?
C16 C17 C18 C19 0.7(8) . . . . ?
C17 C18 C19 C20 -0.1(9) . . . . ?
C18 C19 C20 C21 -0.4(7) . . . . ?
C14 N4 C21 C16 0.0(4) . . . . ?
C14 N4 C21 C20 178.3(4) . . . . ?
N5 C16 C21 N4 -0.9(4) . . . . ?
C17 C16 C21 N4 178.9(4) . . . . ?
N5 C16 C21 C20 -179.5(4) . . . . ?
C17 C16 C21 C20 0.3(6) . . . . ?
C19 C20 C21 N4 -177.8(4) . . . . ?
C19 C20 C21 C16 0.3(6) . . . . ?
C29 N6 C22 C23 179.0(4) . . . . ?
C29 N6 C22 C27 0.7(4) . . . . ?
N6 C22 C23 C24 -176.4(4) . . . . ?
C27 C22 C23 C24 1.6(6) . . . . ?
C22 C23 C24 C25 -0.3(8) . . . . ?
C23 C24 C25 C26 -1.4(9) . . . . ?
C24 C25 C26 C27 1.9(9) . . . . ?
C25 C26 C27 N7 178.5(5) . . . . ?
C25 C26 C27 C22 -0.6(7) . . . . ?
C29 N7 C27 C26 -176.7(5) . . . . ?
C28 N7 C27 C26 3.5(8) . . . . ?
C29 N7 C27 C22 2.5(5) . . . . ?
C28 N7 C27 C22 -177.3(4) . . . . ?
N6 C22 C27 C26 177.3(4) . . . . ?
C23 C22 C27 C26 -1.2(6) . . . . ?
N6 C22 C27 N7 -2.0(4) . . . . ?
C23 C22 C27 N7 179.5(4) . . . . ?
C22 N6 C29 N7 0.8(4) . . . . ?
C22 N6 C29 C30 -175.3(3) . . . . ?
C27 N7 C29 N6 -2.1(5) . . . . ?
C28 N7 C29 N6 177.6(4) . . . . ?
C27 N7 C29 C30 173.4(4) . . . . ?
C28 N7 C29 C30 -6.9(7) . . . . ?
C34 N8 C30 C31 -1.5(6) . . . . ?
C34 N8 C30 C29 178.6(3) . . . . ?
N6 C29 C30 N8 4.1(5) . . . . ?
N7 C29 C30 N8 -171.2(4) . . . . ?
N6 C29 C30 C31 -175.9(4) . . . . ?
N7 C29 C30 C31 8.9(7) . . . . ?
N8 C30 C31 C32 0.3(7) . . . . ?
C29 C30 C31 C32 -179.8(5) . . . . ?
C30 C31 C32 C33 0.7(8) . . . . ?
C31 C32 C33 C34 -0.6(8) . . . . ?
C30 N8 C34 C33 1.6(6) . . . . ?
C30 N8 C34 C35 179.4(3) . . . . ?
C32 C33 C34 N8 -0.5(6) . . . . ?
C32 C33 C34 C35 -177.9(4) . . . . ?
C42 N9 C35 N10 0.1(4) . . . . ?
C42 N9 C35 C34 -179.8(3) . . . . ?
C37 N10 C35 N9 0.3(5) . . . . ?
C36 N10 C35 N9 177.7(4) . . . . ?
C37 N10 C35 C34 -179.9(4) . . . . ?
C36 N10 C35 C34 -2.4(7) . . . . ?
N8 C34 C35 N9 -2.0(5) . . . . ?
C33 C34 C35 N9 175.5(4) . . . . ?
N8 C34 C35 N10 178.2(4) . . . . ?
C33 C34 C35 N10 -4.3(7) . . . . ?
C35 N10 C37 C38 -179.9(5) . . . . ?
C36 N10 C37 C38 2.5(7) . . . . ?
C35 N10 C37 C42 -0.5(4) . . . . ?
C36 N10 C37 C42 -178.1(4) . . . . ?
N10 C37 C38 C39 179.8(5) . . . . ?
C42 C37 C38 C39 0.5(7) . . . . ?
C37 C38 C39 C40 0.3(8) . . . . ?
C38 C39 C40 C41 -0.1(9) . . . . ?
C39 C40 C41 C42 -0.9(7) . . . . ?
C35 N9 C42 C41 -178.7(4) . . . . ?
C35 N9 C42 C37 -0.4(4) . . . . ?
C40 C41 C42 N9 179.7(4) . . . . ?
C40 C41 C42 C37 1.6(7) . . . . ?
C38 C37 C42 N9 -180.0(4) . . . . ?
N10 C37 C42 N9 0.5(4) . . . . ?
C38 C37 C42 C41 -1.5(6) . . . . ?
N10 C37 C42 C41 179.1(4) . . . . ?
